data_7106353
loop_
_publ_author_name
'Venu Srinivas'
'K. V. Sajna'
'K. C. Kumara Swamy'

_publ_section_title
;
 To stay as allene or go further? Synthesis of novel
 phosphono-heterocycles and polycyclics via propargyl alcohols
;
_journal_name_full Chem.Commun.
_journal_page_first 5629
_journal_paper_doi 10.1039/c1cc10230c
_journal_volume 47
_journal_year 2011
_chemical_formula_sum 'C38 H43 O7 P'
_chemical_formula_weight 642.69
_chemical_name_systematic
;
?
;
_space_group_IT_number 14
_symmetry_cell_setting monoclinic
_symmetry_space_group_name_Hall '-P 2ybc'
_symmetry_space_group_name_H-M 'P 1 21/c 1'
_atom_sites_solution_hydrogens geom
_atom_sites_solution_primary direct
_atom_sites_solution_secondary difmap
_audit_creation_method SHELXL-97
_cell_angle_alpha 90.00
_cell_angle_beta 114.555(4)
_cell_angle_gamma 90.00
_cell_formula_units_Z 4
_cell_length_a 13.1399(11)
_cell_length_b 11.3816(10)
_cell_length_c 24.2961(17)
_cell_measurement_reflns_used 5767
_cell_measurement_temperature 298(2)
_cell_volume 3304.9(5)
_computing_cell_refinement 'Bruker SMART'
_computing_data_collection 'Bruker SMART'
_computing_data_reduction 'Bruker SAINT'
_computing_molecular_graphics 'Bruker SHELXTL'
_computing_publication_material 'Bruker SHELXTL'
_computing_structure_refinement 'SHELXL-97 (Sheldrick, 1997)'
_computing_structure_solution 'SHELXS-97 (Sheldrick, 1990)'
_diffrn_ambient_temperature 298(2)
_diffrn_measured_fraction_theta_full 0.999
_diffrn_measured_fraction_theta_max 0.999
_diffrn_measurement_device_type 'CCD area detector'
_diffrn_measurement_method 'phi and omega scans'
_diffrn_radiation_monochromator graphite
_diffrn_radiation_source 'fine-focus sealed tube'
_diffrn_radiation_type MoK\a
_diffrn_radiation_wavelength 0.71073
_diffrn_reflns_av_R_equivalents 0.0543
_diffrn_reflns_av_sigmaI/netI 0.0384
_diffrn_reflns_limit_h_max 15
_diffrn_reflns_limit_h_min -15
_diffrn_reflns_limit_k_max 13
_diffrn_reflns_limit_k_min -13
_diffrn_reflns_limit_l_max 28
_diffrn_reflns_limit_l_min -28
_diffrn_reflns_number 30995
_diffrn_reflns_theta_full 25.00
_diffrn_reflns_theta_max 25.00
_diffrn_reflns_theta_min 1.70
_diffrn_standards_decay_% none
_diffrn_standards_interval_count 'not applicable'
_diffrn_standards_interval_time 'not applicable'
_diffrn_standards_number 'not applicable'
_exptl_absorpt_coefficient_mu 0.133
_exptl_absorpt_correction_T_max 0.9764
_exptl_absorpt_correction_T_min 0.9687
_exptl_absorpt_correction_type empirical
_exptl_absorpt_process_details 'SADABS, Sheldrick(1996)'
_exptl_crystal_colour colorless
_exptl_crystal_density_diffrn 1.292
_exptl_crystal_density_method 'not measured'
_exptl_crystal_description blocks
_exptl_crystal_F_000 1368
_exptl_crystal_size_max 0.24
_exptl_crystal_size_mid 0.20
_exptl_crystal_size_min 0.18
_refine_diff_density_max 0.772
_refine_diff_density_min -0.342
_refine_diff_density_rms 0.071
_refine_ls_extinction_method none
_refine_ls_goodness_of_fit_ref 1.127
_refine_ls_hydrogen_treatment constr
_refine_ls_matrix_type full
_refine_ls_number_parameters 425
_refine_ls_number_reflns 5831
_refine_ls_number_restraints 0
_refine_ls_restrained_S_all 1.127
_refine_ls_R_factor_all 0.0957
_refine_ls_R_factor_gt 0.0827
_refine_ls_shift/su_max 0.001
_refine_ls_shift/su_mean 0.000
_refine_ls_structure_factor_coef Fsqd
_refine_ls_weighting_details 'calc w=1/[\s^2^(Fo^2^)+(0.0769P)^2^+6.6323P] where P=(Fo^2^+2Fc^2^)/3'
_refine_ls_weighting_scheme calc
_refine_ls_wR_factor_gt 0.1925
_refine_ls_wR_factor_ref 0.2002
_reflns_number_gt 4990
_reflns_number_total 5831
_reflns_threshold_expression >2sigma(I)
_cod_data_source_file c1cc10230c.txt
_cod_data_source_block compound-24
_cod_original_sg_symbol_H-M P2(1)/c
_cod_database_code 7106353

loop_
_symmetry_equiv_pos_as_xyz
'x, y, z'
'-x, y+1/2, -z+1/2'
'-x, -y, -z'
'x, -y-1/2, z-1/2'

loop_
_atom_site_label
_atom_site_type_symbol
_atom_site_fract_x
_atom_site_fract_y
_atom_site_fract_z
_atom_site_U_iso_or_equiv
_atom_site_adp_type
_atom_site_occupancy
_atom_site_symmetry_multiplicity
_atom_site_calc_flag
_atom_site_refinement_flags
_atom_site_disorder_assembly
_atom_site_disorder_group
P1 P 0.25994(7) 0.82304(8) 0.67966(4) 0.0266(3) Uani 1 1 d . . .
O1 O 0.3092(2) 0.7205(2) 0.66477(11) 0.0334(6) Uani 1 1 d . . .
O2 O 0.16280(19) 0.7954(2) 0.70057(10) 0.0273(6) Uani 1 1 d . . .
O3 O 0.21134(19) 0.9186(2) 0.62725(11) 0.0280(6) Uani 1 1 d . . .
O4 O 0.7745(3) 0.8408(3) 0.89544(18) 0.0718(11) Uani 1 1 d . . .
O5 O 0.7237(2) 1.0143(3) 0.91471(14) 0.0515(8) Uani 1 1 d . . .
O6 O 0.4414(3) 0.7784(3) 0.87137(15) 0.0609(9) Uani 1 1 d . . .
O7 O 0.5710(3) 0.8764(3) 0.94706(14) 0.0575(9) Uani 1 1 d . . .
C1 C 0.0792(3) 0.7084(3) 0.67450(15) 0.0247(7) Uani 1 1 d . . .
C2 C 0.0827(3) 0.6044(3) 0.70560(16) 0.0275(8) Uani 1 1 d . . .
C3 C -0.0035(3) 0.5256(3) 0.67568(17) 0.0337(9) Uani 1 1 d . . .
H3 H -0.0029 0.4541 0.6944 0.040 Uiso 1 1 calc R . .
C4 C -0.0910(3) 0.5472(3) 0.61928(17) 0.0328(9) Uani 1 1 d . . .
C5 C -0.0926(3) 0.6540(3) 0.59287(16) 0.0304(8) Uani 1 1 d . . .
H5 H -0.1518 0.6719 0.5562 0.036 Uiso 1 1 calc R . .
C6 C -0.0080(3) 0.7362(3) 0.61959(16) 0.0264(8) Uani 1 1 d . . .
C7 C -0.0141(3) 0.8538(3) 0.58964(16) 0.0289(8) Uani 1 1 d . . .
H7A H 0.0208 0.9125 0.6208 0.035 Uiso 1 1 calc R . .
H7B H -0.0921 0.8753 0.5677 0.035 Uiso 1 1 calc R . .
C8 C 0.0419(3) 0.8563(3) 0.54630(16) 0.0265(8) Uani 1 1 d . . .
C9 C -0.0175(3) 0.8270(3) 0.48658(16) 0.0297(8) Uani 1 1 d . . .
H9 H -0.0912 0.8020 0.4734 0.036 Uiso 1 1 calc R . .
C10 C 0.0302(3) 0.8338(3) 0.44588(16) 0.0317(8) Uani 1 1 d . . .
C11 C 0.1389(3) 0.8758(3) 0.46614(16) 0.0306(8) Uani 1 1 d . . .
H11 H 0.1702 0.8828 0.4383 0.037 Uiso 1 1 calc R . .
C12 C 0.2031(3) 0.9078(3) 0.52537(16) 0.0275(8) Uani 1 1 d . . .
C13 C 0.1529(3) 0.8918(3) 0.56553(15) 0.0257(8) Uani 1 1 d . . .
C14 C 0.1714(3) 0.5781(4) 0.76997(17) 0.0368(9) Uani 1 1 d . . .
C15 C 0.1337(4) 0.4782(4) 0.79880(18) 0.0416(10) Uani 1 1 d . . .
H15A H 0.1261 0.4076 0.7758 0.062 Uiso 1 1 calc R . .
H15B H 0.0630 0.4978 0.7992 0.062 Uiso 1 1 calc R . .
H15C H 0.1883 0.4663 0.8395 0.062 Uiso 1 1 calc R . .
C16 C 0.1853(4) 0.6872(4) 0.81107(19) 0.0536(12) Uani 1 1 d . . .
H16A H 0.2326 0.6673 0.8522 0.080 Uiso 1 1 calc R . .
H16B H 0.1132 0.7112 0.8083 0.080 Uiso 1 1 calc R . .
H16C H 0.2185 0.7503 0.7981 0.080 Uiso 1 1 calc R . .
C17 C 0.2826(4) 0.5480(6) 0.7684(2) 0.0667(16) Uani 1 1 d . . .
H17A H 0.2750 0.4770 0.7457 0.100 Uiso 1 1 calc R . .
H17B H 0.3382 0.5370 0.8089 0.100 Uiso 1 1 calc R . .
H17C H 0.3050 0.6110 0.7495 0.100 Uiso 1 1 calc R . .
C18 C -0.1851(4) 0.4598(4) 0.5916(2) 0.0456(11) Uani 1 1 d . . .
H18A H -0.2363 0.4872 0.5525 0.068 Uiso 1 1 calc R . .
H18B H -0.2238 0.4513 0.6173 0.068 Uiso 1 1 calc R . .
H18C H -0.1550 0.3851 0.5874 0.068 Uiso 1 1 calc R . .
C19 C -0.0356(4) 0.7994(4) 0.38072(17) 0.0464(11) Uani 1 1 d . . .
H19A H -0.0367 0.7154 0.3772 0.070 Uiso 1 1 calc R . .
H19B H -0.0012 0.8328 0.3564 0.070 Uiso 1 1 calc R . .
H19C H -0.1108 0.8282 0.3671 0.070 Uiso 1 1 calc R . .
C20 C 0.3213(3) 0.9599(4) 0.54351(18) 0.0347(9) Uani 1 1 d . . .
C21 C 0.3410(4) 0.9979(5) 0.4889(2) 0.0593(14) Uani 1 1 d . . .
H21A H 0.4111 1.0386 0.5022 0.089 Uiso 1 1 calc R . .
H21B H 0.2816 1.0492 0.4642 0.089 Uiso 1 1 calc R . .
H21C H 0.3426 0.9300 0.4659 0.089 Uiso 1 1 calc R . .
C22 C 0.3376(4) 1.0722(5) 0.5811(3) 0.0613(14) Uani 1 1 d . . .
H22A H 0.3269 1.0549 0.6170 0.092 Uiso 1 1 calc R . .
H22B H 0.2841 1.1302 0.5576 0.092 Uiso 1 1 calc R . .
H22C H 0.4119 1.1018 0.5922 0.092 Uiso 1 1 calc R . .
C23 C 0.4086(4) 0.8704(5) 0.5788(2) 0.0549(12) Uani 1 1 d . . .
H23A H 0.3974 0.8000 0.5552 0.082 Uiso 1 1 calc R . .
H23B H 0.4023 0.8527 0.6159 0.082 Uiso 1 1 calc R . .
H23C H 0.4817 0.9015 0.5877 0.082 Uiso 1 1 calc R . .
C24 C 0.3501(3) 0.9147(3) 0.73816(16) 0.0299(8) Uani 1 1 d . . .
C25 C 0.3176(3) 1.0141(3) 0.76663(15) 0.0276(8) Uani 1 1 d . . .
C26 C 0.2153(3) 1.0628(3) 0.75531(17) 0.0323(8) Uani 1 1 d . . .
H26 H 0.1509 1.0343 0.7240 0.039 Uiso 1 1 calc R . .
C27 C 0.2091(3) 1.1541(3) 0.79076(18) 0.0389(10) Uani 1 1 d . . .
H27 H 0.1400 1.1874 0.7832 0.047 Uiso 1 1 calc R . .
C28 C 0.3039(4) 1.1971(4) 0.83734(19) 0.0437(10) Uani 1 1 d . . .
H28 H 0.2980 1.2588 0.8609 0.052 Uiso 1 1 calc R . .
C29 C 0.4071(3) 1.1496(3) 0.84929(18) 0.0389(10) Uani 1 1 d . . .
H29 H 0.4711 1.1801 0.8801 0.047 Uiso 1 1 calc R . .
C30 C 0.4146(3) 1.0564(3) 0.81508(16) 0.0311(8) Uani 1 1 d . . .
C31 C 0.5130(3) 0.9940(3) 0.81364(16) 0.0335(9) Uani 1 1 d . . .
H31 H 0.5624 1.0479 0.8048 0.040 Uiso 1 1 calc R . .
C32 C 0.5807(3) 0.8853(4) 0.85368(17) 0.0358(9) Uani 1 1 d . . .
C33 C 0.5525(3) 0.8152(4) 0.79338(17) 0.0364(9) Uani 1 1 d . . .
H33A H 0.6111 0.8165 0.7789 0.044 Uiso 1 1 calc R . .
H33B H 0.5249 0.7362 0.7934 0.044 Uiso 1 1 calc R . .
C34 C 0.4626(3) 0.9056(4) 0.76491(16) 0.0336(9) Uani 1 1 d . . .
C35 C 0.7049(3) 0.9100(4) 0.89077(18) 0.0410(10) Uani 1 1 d . . .
C36 C 0.8413(4) 1.0462(5) 0.9454(2) 0.0604(15) Uani 1 1 d . . .
H36A H 0.8776 0.9955 0.9796 0.091 Uiso 1 1 calc R . .
H36B H 0.8475 1.1262 0.9589 0.091 Uiso 1 1 calc R . .
H36C H 0.8763 1.0380 0.9179 0.091 Uiso 1 1 calc R . .
C37 C 0.5219(3) 0.8387(4) 0.89042(18) 0.0380(9) Uani 1 1 d . . .
C38 C 0.5173(5) 0.8392(5) 0.9850(2) 0.0696(16) Uani 1 1 d . . .
H38A H 0.4399 0.8619 0.9668 0.104 Uiso 1 1 calc R . .
H38B H 0.5534 0.8757 1.0241 0.104 Uiso 1 1 calc R . .
H38C H 0.5227 0.7554 0.9896 0.104 Uiso 1 1 calc R . .

loop_
_atom_site_aniso_label
_atom_site_aniso_U_11
_atom_site_aniso_U_22
_atom_site_aniso_U_33
_atom_site_aniso_U_23
_atom_site_aniso_U_13
_atom_site_aniso_U_12
P1 0.0211(5) 0.0282(5) 0.0254(5) -0.0043(4) 0.0044(4) 0.0000(4)
O1 0.0287(13) 0.0340(15) 0.0342(14) -0.0025(12) 0.0097(11) 0.0034(11)
O2 0.0265(13) 0.0262(13) 0.0253(12) -0.0044(10) 0.0070(10) 0.0000(10)
O3 0.0216(12) 0.0292(13) 0.0286(13) -0.0069(11) 0.0058(10) -0.0034(10)
O4 0.0372(18) 0.074(3) 0.081(3) -0.008(2) 0.0017(17) 0.0095(18)
O5 0.0325(16) 0.0499(19) 0.0538(19) 0.0131(16) -0.0004(14) -0.0086(14)
O6 0.0406(18) 0.079(2) 0.056(2) 0.0075(18) 0.0133(16) -0.0157(18)
O7 0.078(2) 0.053(2) 0.0494(19) -0.0043(16) 0.0337(18) -0.0169(17)
C1 0.0226(17) 0.0284(19) 0.0247(18) -0.0059(14) 0.0115(15) -0.0007(14)
C2 0.0289(18) 0.030(2) 0.0268(18) 0.0007(15) 0.0146(16) 0.0045(15)
C3 0.041(2) 0.030(2) 0.034(2) 0.0052(16) 0.0205(18) -0.0001(17)
C4 0.032(2) 0.034(2) 0.031(2) -0.0047(16) 0.0118(17) -0.0067(16)
C5 0.0234(18) 0.037(2) 0.0263(19) -0.0009(16) 0.0061(15) -0.0011(15)
C6 0.0229(17) 0.0292(19) 0.0282(19) 0.0005(15) 0.0119(15) 0.0034(15)
C7 0.0217(17) 0.0294(19) 0.0296(19) 0.0003(15) 0.0046(15) 0.0030(15)
C8 0.0238(17) 0.0189(17) 0.0326(19) 0.0057(14) 0.0076(15) 0.0040(14)
C9 0.0250(18) 0.0248(19) 0.0288(19) 0.0057(15) 0.0006(15) -0.0014(15)
C10 0.034(2) 0.0265(19) 0.0271(19) 0.0066(15) 0.0058(16) -0.0005(16)
C11 0.032(2) 0.030(2) 0.0300(19) 0.0056(16) 0.0126(16) 0.0029(16)
C12 0.0244(18) 0.0236(18) 0.0324(19) 0.0040(15) 0.0096(15) 0.0048(14)
C13 0.0233(17) 0.0207(17) 0.0260(18) -0.0013(14) 0.0032(15) 0.0021(14)
C14 0.031(2) 0.052(3) 0.030(2) 0.0101(18) 0.0141(17) 0.0037(18)
C15 0.051(3) 0.038(2) 0.033(2) 0.0075(18) 0.0150(19) 0.0045(19)
C16 0.063(3) 0.063(3) 0.030(2) 0.003(2) 0.014(2) -0.016(2)
C17 0.048(3) 0.100(4) 0.055(3) 0.038(3) 0.025(2) 0.032(3)
C18 0.048(3) 0.039(2) 0.045(2) 0.0011(19) 0.015(2) -0.014(2)
C19 0.048(3) 0.056(3) 0.027(2) 0.0054(19) 0.0069(19) -0.010(2)
C20 0.0252(19) 0.041(2) 0.037(2) 0.0010(18) 0.0128(17) -0.0022(17)
C21 0.037(2) 0.075(4) 0.064(3) 0.016(3) 0.018(2) -0.006(2)
C22 0.048(3) 0.056(3) 0.089(4) -0.017(3) 0.037(3) -0.020(2)
C23 0.035(2) 0.072(3) 0.057(3) 0.005(3) 0.018(2) 0.008(2)
C24 0.0243(18) 0.032(2) 0.0267(19) -0.0022(15) 0.0041(15) -0.0007(15)
C25 0.0273(18) 0.0253(18) 0.0239(17) 0.0004(14) 0.0042(15) -0.0019(15)
C26 0.0262(19) 0.030(2) 0.032(2) 0.0016(16) 0.0025(16) -0.0006(15)
C27 0.037(2) 0.031(2) 0.042(2) 0.0011(18) 0.0093(19) 0.0071(17)
C28 0.052(3) 0.030(2) 0.043(2) -0.0081(18) 0.013(2) 0.0049(19)
C29 0.041(2) 0.030(2) 0.032(2) -0.0080(17) 0.0013(18) -0.0044(17)
C30 0.0278(19) 0.031(2) 0.0272(19) 0.0037(16) 0.0039(15) -0.0016(15)
C31 0.0255(19) 0.037(2) 0.0289(19) 0.0051(16) 0.0017(16) -0.0026(16)
C32 0.0283(19) 0.040(2) 0.031(2) 0.0038(17) 0.0048(16) 0.0015(17)
C33 0.0243(18) 0.040(2) 0.038(2) 0.0006(18) 0.0057(16) 0.0034(17)
C34 0.0272(19) 0.042(2) 0.0274(19) 0.0002(17) 0.0066(16) -0.0011(17)
C35 0.030(2) 0.048(3) 0.034(2) 0.0035(19) 0.0020(18) 0.017(2)
C36 0.032(2) 0.078(4) 0.046(3) 0.024(2) -0.009(2) -0.019(2)
C37 0.031(2) 0.038(2) 0.037(2) 0.0061(18) 0.0056(18) 0.0061(18)
C38 0.102(4) 0.066(4) 0.058(3) 0.001(3) 0.050(3) -0.006(3)

loop_
_atom_type_symbol
_atom_type_description
_atom_type_scat_dispersion_real
_atom_type_scat_dispersion_imag
_atom_type_scat_source
C C 0.0033 0.0016 'International Tables Vol C Tables 4.2.6.8 and 6.1.1.4'
H H 0.0000 0.0000 'International Tables Vol C Tables 4.2.6.8 and 6.1.1.4'
O O 0.0106 0.0060 'International Tables Vol C Tables 4.2.6.8 and 6.1.1.4'
P P 0.1023 0.0942 'International Tables Vol C Tables 4.2.6.8 and 6.1.1.4'

loop_
_geom_angle_atom_site_label_1
_geom_angle_atom_site_label_2
_geom_angle_atom_site_label_3
_geom_angle
_geom_angle_site_symmetry_1
_geom_angle_site_symmetry_3
_geom_angle_publ_flag
O1 P1 O2 114.88(15) . . ?
O1 P1 O3 114.97(14) . . ?
O2 P1 O3 106.40(13) . . ?
O1 P1 C24 117.17(16) . . ?
O2 P1 C24 102.65(15) . . ?
O3 P1 C24 98.78(15) . . ?
C1 O2 P1 124.9(2) . . ?
C13 O3 P1 124.4(2) . . ?
C35 O5 C36 114.9(4) . . ?
C37 O7 C38 114.5(4) . . ?
C6 C1 C2 122.9(3) . . ?
C6 C1 O2 116.6(3) . . ?
C2 C1 O2 120.4(3) . . ?
C3 C2 C1 115.3(3) . . ?
C3 C2 C14 120.9(3) . . ?
C1 C2 C14 123.7(3) . . ?
C2 C3 C4 124.0(4) . . ?
C2 C3 H3 118.0 . . ?
C4 C3 H3 118.0 . . ?
C5 C4 C3 117.5(3) . . ?
C5 C4 C18 121.7(3) . . ?
C3 C4 C18 120.6(4) . . ?
C4 C5 C6 121.6(3) . . ?
C4 C5 H5 119.2 . . ?
C6 C5 H5 119.2 . . ?
C1 C6 C5 118.4(3) . . ?
C1 C6 C7 121.6(3) . . ?
C5 C6 C7 120.0(3) . . ?
C6 C7 C8 114.1(3) . . ?
C6 C7 H7A 108.7 . . ?
C8 C7 H7A 108.7 . . ?
C6 C7 H7B 108.7 . . ?
C8 C7 H7B 108.7 . . ?
H7A C7 H7B 107.6 . . ?
C9 C8 C13 118.7(3) . . ?
C9 C8 C7 120.2(3) . . ?
C13 C8 C7 121.0(3) . . ?
C8 C9 C10 121.2(3) . . ?
C8 C9 H9 119.4 . . ?
C10 C9 H9 119.4 . . ?
C9 C10 C11 118.3(3) . . ?
C9 C10 C19 120.4(3) . . ?
C11 C10 C19 121.3(4) . . ?
C12 C11 C10 123.6(3) . . ?
C12 C11 H11 118.2 . . ?
C10 C11 H11 118.2 . . ?
C11 C12 C13 115.6(3) . . ?
C11 C12 C20 120.3(3) . . ?
C13 C12 C20 124.1(3) . . ?
C8 C13 C12 122.3(3) . . ?
C8 C13 O3 116.9(3) . . ?
C12 C13 O3 120.6(3) . . ?
C17 C14 C15 110.1(4) . . ?
C17 C14 C2 110.4(3) . . ?
C15 C14 C2 111.0(3) . . ?
C17 C14 C16 109.9(4) . . ?
C15 C14 C16 105.9(3) . . ?
C2 C14 C16 109.5(3) . . ?
C14 C15 H15A 109.5 . . ?
C14 C15 H15B 109.5 . . ?
H15A C15 H15B 109.5 . . ?
C14 C15 H15C 109.5 . . ?
H15A C15 H15C 109.5 . . ?
H15B C15 H15C 109.5 . . ?
C14 C16 H16A 109.5 . . ?
C14 C16 H16B 109.5 . . ?
H16A C16 H16B 109.5 . . ?
C14 C16 H16C 109.5 . . ?
H16A C16 H16C 109.5 . . ?
H16B C16 H16C 109.5 . . ?
C14 C17 H17A 109.5 . . ?
C14 C17 H17B 109.5 . . ?
H17A C17 H17B 109.5 . . ?
C14 C17 H17C 109.5 . . ?
H17A C17 H17C 109.5 . . ?
H17B C17 H17C 109.5 . . ?
C4 C18 H18A 109.5 . . ?
C4 C18 H18B 109.5 . . ?
H18A C18 H18B 109.5 . . ?
C4 C18 H18C 109.5 . . ?
H18A C18 H18C 109.5 . . ?
H18B C18 H18C 109.5 . . ?
C10 C19 H19A 109.5 . . ?
C10 C19 H19B 109.5 . . ?
H19A C19 H19B 109.5 . . ?
C10 C19 H19C 109.5 . . ?
H19A C19 H19C 109.5 . . ?
H19B C19 H19C 109.5 . . ?
C23 C20 C21 108.9(4) . . ?
C23 C20 C22 109.9(4) . . ?
C21 C20 C22 104.5(4) . . ?
C23 C20 C12 109.9(3) . . ?
C21 C20 C12 112.1(3) . . ?
C22 C20 C12 111.4(3) . . ?
C20 C21 H21A 109.5 . . ?
C20 C21 H21B 109.5 . . ?
H21A C21 H21B 109.5 . . ?
C20 C21 H21C 109.5 . . ?
H21A C21 H21C 109.5 . . ?
H21B C21 H21C 109.5 . . ?
C20 C22 H22A 109.5 . . ?
C20 C22 H22B 109.5 . . ?
H22A C22 H22B 109.5 . . ?
C20 C22 H22C 109.5 . . ?
H22A C22 H22C 109.5 . . ?
H22B C22 H22C 109.5 . . ?
C20 C23 H23A 109.5 . . ?
C20 C23 H23B 109.5 . . ?
H23A C23 H23B 109.5 . . ?
C20 C23 H23C 109.5 . . ?
H23A C23 H23C 109.5 . . ?
H23B C23 H23C 109.5 . . ?
C34 C24 C25 107.7(3) . . ?
C34 C24 P1 125.3(3) . . ?
C25 C24 P1 127.0(3) . . ?
C26 C25 C30 119.9(3) . . ?
C26 C25 C24 131.6(3) . . ?
C30 C25 C24 108.4(3) . . ?
C25 C26 C27 119.2(3) . . ?
C25 C26 H26 120.4 . . ?
C27 C26 H26 120.4 . . ?
C26 C27 C28 121.0(4) . . ?
C26 C27 H27 119.5 . . ?
C28 C27 H27 119.5 . . ?
C29 C28 C27 120.6(4) . . ?
C29 C28 H28 119.7 . . ?
C27 C28 H28 119.7 . . ?
C28 C29 C30 119.2(4) . . ?
C28 C29 H29 120.4 . . ?
C30 C29 H29 120.4 . . ?
C29 C30 C25 120.0(4) . . ?
C29 C30 C31 131.5(3) . . ?
C25 C30 C31 108.0(3) . . ?
C34 C31 C30 103.8(3) . . ?
C34 C31 C32 85.0(3) . . ?
C30 C31 C32 128.7(3) . . ?
C34 C31 H31 111.5 . . ?
C30 C31 H31 111.5 . . ?
C32 C31 H31 111.5 . . ?
C37 C32 C35 113.7(3) . . ?
C37 C32 C33 113.3(3) . . ?
C35 C32 C33 115.1(3) . . ?
C37 C32 C31 110.0(3) . . ?
C35 C32 C31 113.9(3) . . ?
C33 C32 C31 88.2(3) . . ?
C34 C33 C32 85.2(3) . . ?
C34 C33 H33A 114.4 . . ?
C32 C33 H33A 114.4 . . ?
C34 C33 H33B 114.4 . . ?
C32 C33 H33B 114.4 . . ?
H33A C33 H33B 111.6 . . ?
C24 C34 C31 111.7(3) . . ?
C24 C34 C33 140.3(4) . . ?
C31 C34 C33 95.3(3) . . ?
O4 C35 O5 125.0(4) . . ?
O4 C35 C32 122.1(4) . . ?
O5 C35 C32 112.9(3) . . ?
O5 C36 H36A 109.5 . . ?
O5 C36 H36B 109.5 . . ?
H36A C36 H36B 109.5 . . ?
O5 C36 H36C 109.5 . . ?
H36A C36 H36C 109.5 . . ?
H36B C36 H36C 109.5 . . ?
O6 C37 O7 124.4(4) . . ?
O6 C37 C32 124.8(4) . . ?
O7 C37 C32 110.8(3) . . ?
O7 C38 H38A 109.5 . . ?
O7 C38 H38B 109.5 . . ?
H38A C38 H38B 109.5 . . ?
O7 C38 H38C 109.5 . . ?
H38A C38 H38C 109.5 . . ?
H38B C38 H38C 109.5 . . ?

loop_
_geom_bond_atom_site_label_1
_geom_bond_atom_site_label_2
_geom_bond_distance
_geom_bond_site_symmetry_2
_geom_bond_publ_flag
P1 O1 1.452(3) . ?
P1 O2 1.589(3) . ?
P1 O3 1.592(3) . ?
P1 C24 1.764(4) . ?
O2 C1 1.418(4) . ?
O3 C13 1.405(4) . ?
O4 C35 1.175(5) . ?
O5 C35 1.300(5) . ?
O5 C36 1.454(5) . ?
O6 C37 1.183(5) . ?
O7 C37 1.325(5) . ?
O7 C38 1.439(6) . ?
C1 C6 1.386(5) . ?
C1 C2 1.395(5) . ?
C2 C3 1.390(5) . ?
C2 C14 1.542(5) . ?
C3 C4 1.397(5) . ?
C3 H3 0.9300 . ?
C4 C5 1.371(5) . ?
C4 C18 1.510(5) . ?
C5 C6 1.391(5) . ?
C5 H5 0.9300 . ?
C6 C7 1.510(5) . ?
C7 C8 1.514(5) . ?
C7 H7A 0.9700 . ?
C7 H7B 0.9700 . ?
C8 C9 1.373(5) . ?
C8 C13 1.393(5) . ?
C9 C10 1.376(5) . ?
C9 H9 0.9300 . ?
C10 C11 1.388(5) . ?
C10 C19 1.506(5) . ?
C11 C12 1.381(5) . ?
C11 H11 0.9300 . ?
C12 C13 1.398(5) . ?
C12 C20 1.546(5) . ?
C14 C17 1.516(6) . ?
C14 C15 1.522(6) . ?
C14 C16 1.555(6) . ?
C15 H15A 0.9600 . ?
C15 H15B 0.9600 . ?
C15 H15C 0.9600 . ?
C16 H16A 0.9600 . ?
C16 H16B 0.9600 . ?
C16 H16C 0.9600 . ?
C17 H17A 0.9600 . ?
C17 H17B 0.9600 . ?
C17 H17C 0.9600 . ?
C18 H18A 0.9600 . ?
C18 H18B 0.9600 . ?
C18 H18C 0.9600 . ?
C19 H19A 0.9600 . ?
C19 H19B 0.9600 . ?
C19 H19C 0.9600 . ?
C20 C23 1.507(6) . ?
C20 C21 1.516(6) . ?
C20 C22 1.534(6) . ?
C21 H21A 0.9600 . ?
C21 H21B 0.9600 . ?
C21 H21C 0.9600 . ?
C22 H22A 0.9600 . ?
C22 H22B 0.9600 . ?
C22 H22C 0.9600 . ?
C23 H23A 0.9600 . ?
C23 H23B 0.9600 . ?
C23 H23C 0.9600 . ?
C24 C34 1.349(5) . ?
C24 C25 1.479(5) . ?
C25 C26 1.372(5) . ?
C25 C30 1.412(5) . ?
C26 C27 1.373(5) . ?
C26 H26 0.9300 . ?
C27 C28 1.378(6) . ?
C27 H27 0.9300 . ?
C28 C29 1.374(6) . ?
C28 H28 0.9300 . ?
C29 C30 1.376(5) . ?
C29 H29 0.9300 . ?
C30 C31 1.489(5) . ?
C31 C34 1.483(5) . ?
C31 C32 1.596(5) . ?
C31 H31 0.9800 . ?
C32 C37 1.499(6) . ?
C32 C35 1.527(5) . ?
C32 C33 1.572(6) . ?
C33 C34 1.501(5) . ?
C33 H33A 0.9700 . ?
C33 H33B 0.9700 . ?
C36 H36A 0.9600 . ?
C36 H36B 0.9600 . ?
C36 H36C 0.9600 . ?
C38 H38A 0.9600 . ?
C38 H38B 0.9600 . ?
C38 H38C 0.9600 . ?
